data_2101472
loop_
_publ_author_name
'Antipin, M. Yu.'
'Boese, R.'

_publ_section_title
;
 Structure of vanadocene in the temperature interval 108--357 K and the
 nature of the ring disorder
;
_journal_issue 2
_journal_name_full 'Acta Crystallographica Section B'
_journal_page_first 314
_journal_page_last 322
_journal_paper_doi 10.1107/S0108768195012213
_journal_volume 52
_journal_year 1996
_chemical_formula_sum 'C10 H10 V'
_space_group_IT_number 14
_space_group_name_Hall '-P 2yn'
_space_group_name_H-M_alt 'P 1 21/n 1'
_symmetry_cell_setting monoclinic
_symmetry_space_group_name_Hall '-P 2yn'
_symmetry_space_group_name_H-M 'P 1 21/n 1'
_cell_angle_alpha 90.0
_cell_angle_beta 88.80(2)
_cell_angle_gamma 90.0
_cell_formula_units_Z 2
_cell_length_a 5.8850(10)
_cell_length_b 8.013(3)
_cell_length_c 9.251(3)
_cell_volume 436.1(2)
_diffrn_ambient_temperature 297
_diffrn_radiation_type Mo
_diffrn_radiation_wavelength 0.71073
_cod_data_source_file bk0022.cif
_cod_original_formula_sum 'C10 H10 V1'
_cod_database_code 2101472

loop_
_space_group_symop_id
_space_group_symop_operation_xyz
1 x,y,z
2 -x+1/2,y+1/2,-z+1/2
3 -x,-y,-z
4 x+1/2,-y+1/2,z+1/2

loop_
_atom_site_label
_atom_site_fract_x
_atom_site_fract_y
_atom_site_fract_z
_atom_site_U_iso_or_equiv
V .0 .0 .0 .05050(10)
C(1) -.2666(4) -.0820(3) .1658(3) .0627(6)
C(2) -.2724(5) -.1920(4) .0480(3) .0727(6)
C(3) -.0634(6) -.2719(3) .0420(4) .0824(6)
C(4) .0740(5) -.2126(3) .1517(3) .0786(6)
C(5) -.0531(5) -.0924(3) .2305(3) .0680(6)
C(15) -.1650(9) -.0802(7) .1969(6) .0545(13)
C(12) -.2774(9) -.1609(7) .0819(6) .0437(13)
C(23) -.1198(9) -.2706(7) .0128(6) .0518(14)
C(34) .0900(9) -.2576(7) .0851(6) .0508(13)
C(45) .0621(9) -.1399(7) .1988(6) .0582(13)
